data_2205577
loop_
_publ_author_name
'Zhong, Ping'
'Yang, Zhiping'
'Shi, Qian'

_publ_section_title
;<i>N</i>-{3-Cyano-1-[2,6-dichloro-4-(trifluoromethyl)phenyl]-1<i>H</i>-pyrazol-5-yl}-4-nitrobenzamide
 ethanol solvate
;
_journal_issue 4
_journal_name_full 'Acta Crystallographica Section E'
_journal_page_first o841
_journal_page_last o842
_journal_paper_doi 10.1107/S1600536805006112
_journal_volume 61
_journal_year 2005
_chemical_formula_iupac 'C18 H8 Cl2 F3 N5 O3, C2 H6 O'
_chemical_formula_moiety 'C18 H8 Cl2 F3 N5 O3, C2 H6 O'
_chemical_formula_sum 'C20 H14 Cl2 F3 N5 O4'
_chemical_formula_weight 516.26
_chemical_melting_point .483E-305
_chemical_name_systematic
;
N-{3-Cyano-1-[2,6-dichloro-4-(trifluoromethyl)phenyl]-1H-pyrazol-5-yl}-4-
nitrobenzamide ethanol solvate
;
_space_group_IT_number 14
_symmetry_cell_setting monoclinic
_symmetry_space_group_name_Hall '-P 2yn'
_symmetry_space_group_name_H-M 'P 1 21/n 1'
_atom_sites_solution_hydrogens geom
_atom_sites_solution_primary direct
_atom_sites_solution_secondary difmap
_cell_angle_alpha 90.00
_cell_angle_beta 108.75(3)
_cell_angle_gamma 90.00
_cell_formula_units_Z 4
_cell_length_a 10.630(19)
_cell_length_b 18.00(3)
_cell_length_c 12.54(2)
_cell_measurement_reflns_used 5801
_cell_measurement_temperature 298(2)
_cell_measurement_theta_max 25.23
_cell_measurement_theta_min 2.05
_cell_volume 2272(7)
_computing_cell_refinement 'SAINT (Bruker, 2002)'
_computing_data_collection 'SMART (Bruker, 2002)'
_computing_data_reduction SAINT
_computing_molecular_graphics 'XP (Bruker, 2002)'
_computing_publication_material SHELXL97
_computing_structure_refinement 'SHELXL97 (Sheldrick, 1997)'
_computing_structure_solution 'SHELXS97 (Sheldrick, 1997)'
_diffrn_ambient_temperature 298(2)
_diffrn_measured_fraction_theta_full 0.931
_diffrn_measured_fraction_theta_max 2.05
_diffrn_measurement_device_type 'Bruker APEX area-detector'
_diffrn_measurement_method '\f and \w'
_diffrn_radiation_monochromator graphite
_diffrn_radiation_source 'fine-focus sealed tube'
_diffrn_radiation_type MoK\a
_diffrn_radiation_wavelength 0.71073
_diffrn_reflns_av_R_equivalents 0.0304
_diffrn_reflns_av_sigmaI/netI 0.0402
_diffrn_reflns_limit_h_max 12
_diffrn_reflns_limit_h_min -11
_diffrn_reflns_limit_k_max 21
_diffrn_reflns_limit_k_min -21
_diffrn_reflns_limit_l_max 11
_diffrn_reflns_limit_l_min -15
_diffrn_reflns_number 10256
_diffrn_reflns_theta_full 25.23
_diffrn_reflns_theta_max 25.23
_diffrn_reflns_theta_min 2.05
_diffrn_standards_decay_% 0
_diffrn_standards_interval_time 0
_diffrn_standards_number 0
_exptl_absorpt_coefficient_mu 0.348
_exptl_absorpt_correction_T_max 0.937
_exptl_absorpt_correction_T_min 0.916
_exptl_absorpt_correction_type multi-scan
_exptl_absorpt_process_details '(SADABS; Bruker, 2002)'
_exptl_crystal_colour colourless
_exptl_crystal_density_diffrn 1.509
_exptl_crystal_density_method 'not measured'
_exptl_crystal_description block
_exptl_crystal_F_000 1048
_exptl_crystal_size_max 0.25
_exptl_crystal_size_mid 0.22
_exptl_crystal_size_min 0.18
_refine_diff_density_max 0.363
_refine_diff_density_min -0.315
_refine_ls_extinction_method none
_refine_ls_goodness_of_fit_ref 1.074
_refine_ls_hydrogen_treatment constr
_refine_ls_matrix_type full
_refine_ls_number_parameters 307
_refine_ls_number_reflns 4099
_refine_ls_number_restraints 0
_refine_ls_restrained_S_all 1.074
_refine_ls_R_factor_all 0.078
_refine_ls_R_factor_gt 0.055
_refine_ls_shift/su_max 0.000
_refine_ls_shift/su_mean 0.000
_refine_ls_structure_factor_coef Fsqd
_refine_ls_weighting_details 'calc w = 1/[\s^2^(Fo^2^)+(0.0929P)^2^+0.0142P] where P = (Fo^2^+2Fc^2^)/3'
_refine_ls_weighting_scheme calc
_refine_ls_wR_factor_gt 0.150
_refine_ls_wR_factor_ref 0.167
_reflns_number_gt 2643
_reflns_number_total 4099
_reflns_threshold_expression I>2\s(I)
_cod_data_source_file rz6048.cif
_cod_data_source_block I
_cod_original_sg_symbol_H-M 'P 21/n'
_cod_database_code 2205577
_cod_database_fobs_code 2205577

loop_
_symmetry_equiv_pos_as_xyz
'x, y, z'
'-x+1/2, y+1/2, -z+1/2'
'-x, -y, -z'
'x-1/2, -y-1/2, z-1/2'

loop_
_atom_site_label
_atom_site_fract_x
_atom_site_fract_y
_atom_site_fract_z
_atom_site_U_iso_or_equiv
_atom_site_adp_type
_atom_site_calc_flag
_atom_site_refinement_flags
_atom_site_occupancy
_atom_site_type_symbol
Cl1 0.11194(9) 0.25044(5) -0.08647(7) 0.0775(3) Uani d . 1 Cl
Cl2 0.25638(8) 0.18918(4) 0.35552(7) 0.0623(3) Uani d . 1 Cl
F1 -0.1109(3) -0.00225(17) 0.1375(4) 0.1668(17) Uani d . 1 F
F2 -0.2468(2) 0.08081(15) 0.0842(3) 0.1322(12) Uani d . 1 F
F3 -0.1766(3) 0.02639(19) -0.0301(3) 0.1518(16) Uani d . 1 F
O1 -0.4312(3) 0.5531(2) 0.0937(3) 0.1086(10) Uani d . 1 O
O2 -0.3282(3) 0.65092(16) 0.1719(3) 0.1006(10) Uani d . 1 O
O3 0.2640(2) 0.49195(11) 0.1871(2) 0.0662(6) Uani d . 1 O
O4 -0.0202(2) 0.31018(11) 0.2492(2) 0.0634(6) Uani d . 1 O
H4A 0.0251 0.2748 0.2425 0.095 Uiso calc R 1 H
N1 -0.3296(3) 0.58785(19) 0.1374(3) 0.0701(8) Uani d . 1 N
N2 0.1731(2) 0.37578(12) 0.1702(2) 0.0478(6) Uani d . 1 N
H2B 0.1053 0.3502 0.1716 0.057 Uiso calc R 1 H
N3 0.2825(2) 0.26307(12) 0.14905(19) 0.0406(5) Uani d . 1 N
N4 0.3957(2) 0.23655(13) 0.1334(2) 0.0485(6) Uani d . 1 N
N5 0.7015(3) 0.28832(18) 0.1215(3) 0.0806(9) Uani d . 1 N
C1 -0.2016(3) 0.55106(17) 0.1504(3) 0.0540(8) Uani d . 1 C
C2 -0.2019(3) 0.48856(17) 0.0855(3) 0.0577(8) Uani d . 1 C
H2A -0.2805 0.4697 0.0361 0.069 Uiso calc R 1 H
C3 -0.0806(3) 0.45540(16) 0.0971(3) 0.0530(7) Uani d . 1 C
H3A -0.0775 0.4132 0.0553 0.064 Uiso calc R 1 H
C4 0.0353(3) 0.48400(14) 0.1696(3) 0.0463(7) Uani d . 1 C
C5 0.0317(3) 0.54766(16) 0.2322(3) 0.0534(7) Uani d . 1 C
H5A 0.1103 0.5674 0.2805 0.064 Uiso calc R 1 H
C6 -0.0879(3) 0.58143(16) 0.2225(3) 0.0590(9) Uani d . 1 C
H6A -0.0913 0.6238 0.2639 0.071 Uiso calc R 1 H
C7 0.1684(3) 0.45225(16) 0.1779(2) 0.0475(7) Uani d . 1 C
C8 0.2833(2) 0.33876(15) 0.1603(2) 0.0424(6) Uani d . 1 C
C9 0.4033(3) 0.36383(17) 0.1553(3) 0.0499(7) Uani d . 1 C
H9A 0.4349 0.4123 0.1618 0.060 Uiso calc R 1 H
C10 0.4666(3) 0.29873(16) 0.1383(2) 0.0469(7) Uani d . 1 C
C11 0.5979(3) 0.29243(18) 0.1287(3) 0.0574(8) Uani d . 1 C
C12 0.1732(2) 0.21240(14) 0.1313(2) 0.0407(6) Uani d . 1 C
C13 0.0876(3) 0.20064(15) 0.0236(2) 0.0467(7) Uani d . 1 C
C14 -0.0150(3) 0.15042(17) 0.0018(3) 0.0550(7) Uani d . 1 C
H14A -0.0723 0.1434 -0.0711 0.066 Uiso calc R 1 H
C15 -0.0309(3) 0.11031(15) 0.0915(3) 0.0483(7) Uani d . 1 C
C16 0.0522(3) 0.12135(14) 0.2002(2) 0.0464(7) Uani d . 1 C
H16A 0.0400 0.0945 0.2594 0.056 Uiso calc R 1 H
C17 0.1547(3) 0.17312(14) 0.2203(2) 0.0414(6) Uani d . 1 C
C18 -0.1410(3) 0.0541(2) 0.0690(3) 0.0669(9) Uani d . 1 C
C19 -0.0078(5) 0.3196(2) 0.3642(4) 0.0885(12) Uani d . 1 C
H19A 0.0852 0.3274 0.4064 0.106 Uiso calc R 1 H
H19B -0.0356 0.2741 0.3915 0.106 Uiso calc R 1 H
C20 -0.0860(6) 0.3823(3) 0.3876(4) 0.1062(15) Uani d . 1 C
H20A -0.0718 0.3851 0.4671 0.159 Uiso calc R 1 H
H20B -0.1787 0.3745 0.3483 0.159 Uiso calc R 1 H
H20C -0.0581 0.4280 0.3625 0.159 Uiso calc R 1 H

loop_
_atom_site_aniso_label
_atom_site_aniso_U_11
_atom_site_aniso_U_22
_atom_site_aniso_U_33
_atom_site_aniso_U_12
_atom_site_aniso_U_13
_atom_site_aniso_U_23
Cl1 0.0893(7) 0.0944(7) 0.0451(5) -0.0187(5) 0.0166(5) 0.0179(4)
Cl2 0.0695(5) 0.0690(6) 0.0418(5) -0.0043(4) 0.0088(4) 0.0045(4)
F1 0.130(2) 0.108(2) 0.211(4) -0.0668(17) -0.018(2) 0.072(2)
F2 0.0716(15) 0.137(2) 0.204(4) -0.0361(14) 0.067(2) -0.045(2)
F3 0.171(3) 0.176(3) 0.128(3) -0.123(3) 0.077(3) -0.083(2)
O1 0.0678(18) 0.149(3) 0.110(3) 0.0199(19) 0.0302(18) -0.024(2)
O2 0.104(2) 0.0685(18) 0.154(3) 0.0312(15) 0.076(2) 0.0201(18)
O3 0.0556(12) 0.0500(12) 0.097(2) -0.0115(10) 0.0293(13) -0.0071(12)
O4 0.0525(12) 0.0602(13) 0.0847(18) 0.0019(9) 0.0320(13) 0.0058(11)
N1 0.074(2) 0.076(2) 0.072(2) 0.0206(16) 0.0394(19) 0.0158(16)
N2 0.0443(12) 0.0380(13) 0.0667(17) -0.0035(9) 0.0256(13) 0.0004(11)
N3 0.0376(11) 0.0395(13) 0.0458(14) -0.0002(9) 0.0149(11) 0.0004(10)
N4 0.0426(12) 0.0550(15) 0.0486(15) 0.0050(10) 0.0158(12) 0.0005(11)
N5 0.0454(16) 0.119(3) 0.081(2) -0.0020(15) 0.0254(17) -0.0057(19)
C1 0.0594(18) 0.0517(18) 0.059(2) 0.0100(15) 0.0295(17) 0.0109(15)
C2 0.0568(18) 0.066(2) 0.0501(19) 0.0072(15) 0.0172(16) 0.0047(16)
C3 0.0611(18) 0.0456(16) 0.054(2) -0.0003(14) 0.0212(16) -0.0056(14)
C4 0.0544(16) 0.0356(15) 0.0529(18) 0.0012(12) 0.0228(15) 0.0050(13)
C5 0.0590(17) 0.0415(16) 0.062(2) -0.0074(13) 0.0230(16) -0.0041(14)
C6 0.078(2) 0.0387(16) 0.072(2) 0.0007(15) 0.041(2) -0.0012(15)
C7 0.0490(15) 0.0446(16) 0.0499(18) -0.0033(13) 0.0174(14) 0.0013(13)
C8 0.0423(14) 0.0449(16) 0.0408(16) 0.0014(12) 0.0143(13) 0.0027(12)
C9 0.0457(15) 0.0508(17) 0.0542(19) -0.0087(12) 0.0176(14) -0.0010(14)
C10 0.0388(14) 0.0586(18) 0.0440(17) -0.0004(13) 0.0141(13) -0.0009(13)
C11 0.0456(17) 0.075(2) 0.0502(19) -0.0043(14) 0.0137(15) -0.0022(16)
C12 0.0454(15) 0.0347(14) 0.0447(17) 0.0057(11) 0.0183(14) 0.0026(12)
C13 0.0512(15) 0.0480(16) 0.0421(16) 0.0020(12) 0.0166(14) 0.0092(13)
C14 0.0539(16) 0.0589(19) 0.0460(18) -0.0024(14) 0.0073(15) -0.0021(14)
C15 0.0446(14) 0.0433(16) 0.059(2) -0.0020(12) 0.0189(15) -0.0030(14)
C16 0.0519(16) 0.0393(15) 0.0546(19) 0.0035(12) 0.0264(15) 0.0066(13)
C17 0.0437(13) 0.0405(15) 0.0413(16) 0.0045(11) 0.0156(13) 0.0005(12)
C18 0.062(2) 0.064(2) 0.078(3) -0.0151(17) 0.027(2) -0.006(2)
C19 0.096(3) 0.079(3) 0.089(3) -0.003(2) 0.028(3) 0.008(2)
C20 0.137(4) 0.104(3) 0.095(3) 0.009(3) 0.062(3) 0.007(3)

loop_
_atom_type_symbol
_atom_type_description
_atom_type_scat_dispersion_real
_atom_type_scat_dispersion_imag
_atom_type_scat_source
C C 0.0033 0.0016 'International Tables Vol C Tables 4.2.6.8 and 6.1.1.4'
H H 0.0000 0.0000 'International Tables Vol C Tables 4.2.6.8 and 6.1.1.4'
Cl Cl 0.1484 0.1585 'International Tables Vol C Tables 4.2.6.8 and 6.1.1.4'
F F 0.0171 0.0103 'International Tables Vol C Tables 4.2.6.8 and 6.1.1.4'
N N 0.0061 0.0033 'International Tables Vol C Tables 4.2.6.8 and 6.1.1.4'
O O 0.0106 0.0060 'International Tables Vol C Tables 4.2.6.8 and 6.1.1.4'

loop_
_geom_angle_atom_site_label_1
_geom_angle_atom_site_label_2
_geom_angle_atom_site_label_3
_geom_angle_site_symmetry_1
_geom_angle_site_symmetry_3
_geom_angle
_geom_angle_publ_flag
C19 O4 N2 . . 118.0(2) no
C19 O4 N5 . 1_455 108.9(2) no
N2 O4 N5 . 1_455 126.37(16) no
C19 O4 H4A . . 109.5 no
N2 O4 H4A . . 76.7 no
N5 O4 H4A 1_455 . 111.5 no
O1 N1 O2 . . 123.3(3) yes
O2 N1 C1 . . 118.4(3) no
O1 N1 C1 . . 118.3(3) no
C7 N2 C8 . . 122.4(2) yes
C7 N2 H2B . . 118.8 no
C8 N2 H2B . . 118.8 no
N4 N3 C8 . . 112.73(19) yes
N4 N3 C12 . . 117.5(2) no
C8 N3 C12 . . 128.7(2) no
N3 N4 C10 . . 102.1(2) yes
C6 C1 C2 . . 123.1(3) no
C6 C1 N1 . . 118.7(3) no
C2 C1 N1 . . 118.1(3) no
C3 C2 C1 . . 117.4(3) no
C3 C2 H2A . . 121.3 no
C1 C2 H2A . . 121.3 no
C4 C3 C2 . . 121.0(3) no
C4 C3 H3A . . 119.5 no
C2 C3 H3A . . 119.5 no
C3 C4 C5 . . 119.9(3) no
C3 C4 C7 . . 121.9(3) no
C5 C4 C7 . . 118.0(3) no
C6 C5 C4 . . 120.2(3) no
C6 C5 H5A . . 119.9 no
C4 C5 H5A . . 119.9 no
C1 C6 C5 . . 118.4(3) no
C1 C6 H6A . . 120.8 no
C5 C6 H6A . . 120.8 no
O3 C7 N2 . . 122.9(2) no
O3 C7 C4 . . 121.6(3) no
N2 C7 C4 . . 115.4(2) no
N3 C8 C9 . . 107.3(2) no
N3 C8 N2 . . 120.7(2) no
C9 C8 N2 . . 132.0(3) no
C8 C9 C10 . . 103.3(3) no
C8 C9 H9A . . 128.3 no
C10 C9 H9A . . 128.3 no
N4 C10 C9 . . 114.5(3) no
N4 C10 C11 . . 118.4(3) no
C9 C10 C11 . . 127.1(3) no
N5 C11 C10 . . 179.2(4) no
C13 C12 C17 . . 119.3(3) no
C13 C12 N3 . . 119.7(2) no
C17 C12 N3 . . 121.0(3) no
C14 C13 C12 . . 121.8(3) no
C14 C13 Cl1 . . 119.6(2) no
C12 C13 Cl1 . . 118.6(2) no
C13 C14 C15 . . 118.3(3) no
C13 C14 H14A . . 120.8 no
C15 C14 H14A . . 120.8 no
C16 C15 C14 . . 121.2(3) no
C16 C15 C18 . . 119.7(3) no
C14 C15 C18 . . 119.1(3) no
C15 C16 C17 . . 119.4(2) no
C15 C16 H16A . . 120.3 no
C17 C16 H16A . . 120.3 no
C12 C17 C16 . . 120.0(3) no
C12 C17 Cl2 . . 120.1(2) no
C16 C17 Cl2 . . 119.9(2) no
F3 C18 F2 . . 106.8(4) no
F3 C18 F1 . . 105.7(4) no
F2 C18 F1 . . 103.5(3) no
F3 C18 C15 . . 114.5(3) no
F2 C18 C15 . . 112.6(3) no
F1 C18 C15 . . 112.9(3) no
O4 C19 C20 . . 114.7(4) no
O4 C19 H19A . . 108.6 no
C20 C19 H19A . . 108.6 no
O4 C19 H19B . . 108.6 no
C20 C19 H19B . . 108.6 no
H19A C19 H19B . . 107.6 no
C19 C20 H20A . . 109.5 no
C19 C20 H20B . . 109.5 no
H20A C20 H20B . . 109.5 no
C19 C20 H20C . . 109.5 no
H20A C20 H20C . . 109.5 no
H20B C20 H20C . . 109.5 no

loop_
_geom_bond_atom_site_label_1
_geom_bond_atom_site_label_2
_geom_bond_site_symmetry_2
_geom_bond_distance
_geom_bond_publ_flag
Cl1 C13 . 1.734(3) no
Cl2 C17 . 1.717(4) no
F1 C18 . 1.301(5) no
F2 C18 . 1.292(4) no
F3 C18 . 1.278(5) no
O1 N1 . 1.215(4) yes
O2 N1 . 1.213(4) yes
O3 C7 . 1.217(4) no
O4 C19 . 1.415(5) no
O4 N2 . 2.812(4) no
O4 N5 1_455 2.903(6) no
O4 H4A . 0.8200 no
N1 C1 . 1.474(5) no
N2 C7 . 1.382(4) yes
N2 C8 . 1.387(4) yes
N2 H2B . 0.8600 no
N3 N4 . 1.365(3) yes
N3 C8 . 1.369(4) yes
N3 C12 . 1.437(4) no
N4 C10 . 1.340(4) yes
N5 C11 . 1.136(4) no
C1 C6 . 1.369(5) no
C1 C2 . 1.388(5) no
C2 C3 . 1.386(5) no
C2 H2A . 0.9300 no
C3 C4 . 1.374(5) no
C3 H3A . 0.9300 no
C4 C5 . 1.396(4) no
C4 C7 . 1.498(5) no
C5 C6 . 1.380(5) no
C5 H5A . 0.9300 no
C6 H6A . 0.9300 no
C8 C9 . 1.373(4) no
C9 C10 . 1.401(4) no
C9 H9A . 0.9300 no
C10 C11 . 1.444(5) no
C12 C13 . 1.381(4) no
C12 C17 . 1.387(4) no
C13 C14 . 1.374(4) no
C14 C15 . 1.393(4) no
C14 H14A . 0.9300 no
C15 C16 . 1.379(5) no
C15 C18 . 1.504(5) no
C16 C17 . 1.394(4) no
C16 H16A . 0.9300 no
C19 C20 . 1.487(6) no
C19 H19A . 0.9700 no
C19 H19B . 0.9700 no
C20 H20A . 0.9600 no
C20 H20B . 0.9600 no
C20 H20C . 0.9600 no

loop_
_geom_hbond_atom_site_label_D
_geom_hbond_atom_site_label_H
_geom_hbond_atom_site_label_A
_geom_hbond_site_symmetry_A
_geom_hbond_distance_DH
_geom_hbond_distance_HA
_geom_hbond_distance_DA
_geom_hbond_angle_DHA
_geom_hbond_publ_flag
N2 H2B O4 . 0.86 2.02 2.812(5) 153 yes
O4 H4A Cl2 . 0.82 2.86 3.556(5) 144 yes
C16 H16A O1 2_445 0.93 2.58 3.461(6) 159 yes
C19 H19B O2 2_445 0.97 2.63 3.458(7) 144 yes

loop_
_geom_torsion_atom_site_label_1
_geom_torsion_atom_site_label_2
_geom_torsion_atom_site_label_3
_geom_torsion_atom_site_label_4
_geom_torsion_site_symmetry_1
_geom_torsion
C19 O4 N2 C7 . -64.2(3)
N5 O4 N2 C7 1_455 83.5(2)
C19 O4 N2 C8 . 96.3(3)
N5 O4 N2 C8 1_455 -116.0(2)
C8 N3 N4 C10 . 1.4(3)
C12 N3 N4 C10 . 170.5(2)
O2 N1 C1 C6 . 14.9(4)
O1 N1 C1 C6 . -164.3(3)
O2 N1 C1 C2 . -162.7(3)
O1 N1 C1 C2 . 18.1(4)
C6 C1 C2 C3 . 1.3(4)
N1 C1 C2 C3 . 178.8(3)
C1 C2 C3 C4 . -0.6(4)
C2 C3 C4 C5 . -0.5(4)
C2 C3 C4 C7 . -175.8(3)
C3 C4 C5 C6 . 0.8(4)
C7 C4 C5 C6 . 176.3(3)
C2 C1 C6 C5 . -1.0(5)
N1 C1 C6 C5 . -178.5(3)
C4 C5 C6 C1 . -0.1(4)
C8 N2 C7 O3 . -7.0(4)
C8 N2 C7 C4 . 170.6(3)
C3 C4 C7 O3 . 139.4(3)
C5 C4 C7 O3 . -36.0(4)
C3 C4 C7 N2 . -38.3(4)
C5 C4 C7 N2 . 146.3(3)
N4 N3 C8 C9 . -1.8(3)
C12 N3 C8 C9 . -169.3(3)
N4 N3 C8 N2 . 176.2(2)
C12 N3 C8 N2 . 8.7(4)
C7 N2 C8 N3 . -177.8(3)
C7 N2 C8 C9 . -0.3(5)
N3 C8 C9 C10 . 1.3(3)
N2 C8 C9 C10 . -176.4(3)
N3 N4 C10 C9 . -0.6(3)
N3 N4 C10 C11 . 178.0(3)
C8 C9 C10 N4 . -0.5(4)
C8 C9 C10 C11 . -178.9(3)
N4 N3 C12 C13 . -83.4(3)
C8 N3 C12 C13 . 83.6(3)
N4 N3 C12 C17 . 94.4(3)
C8 N3 C12 C17 . -98.6(3)
C17 C12 C13 C14 . -0.7(4)
N3 C12 C13 C14 . 177.2(2)
C17 C12 C13 Cl1 . 179.82(19)
N3 C12 C13 Cl1 . -2.3(3)
C12 C13 C14 C15 . -0.5(4)
Cl1 C13 C14 C15 . 178.9(2)
C13 C14 C15 C16 . 1.2(4)
C13 C14 C15 C18 . -178.9(3)
C14 C15 C16 C17 . -0.6(4)
C18 C15 C16 C17 . 179.5(3)
C13 C12 C17 C16 . 1.3(4)
N3 C12 C17 C16 . -176.5(2)
C13 C12 C17 Cl2 . -177.72(19)
N3 C12 C17 Cl2 . 4.4(3)
C15 C16 C17 C12 . -0.7(4)
C15 C16 C17 Cl2 . 178.36(19)
C16 C15 C18 F3 . -153.4(4)
C14 C15 C18 F3 . 26.7(5)
C16 C15 C18 F2 . 84.4(4)
C14 C15 C18 F2 . -95.5(4)
C16 C15 C18 F1 . -32.3(5)
C14 C15 C18 F1 . 147.8(4)
